data_4071815
loop_
_publ_author_name
'Moret, Marc-Etienne'
'Chen, Peter'

_publ_section_title
;
 Mononuclear Organometallic Platinum(II) Complexes and
 Platinum(II)&#x2212;Copper(I) Mixed Complexes from Symmetrical
 3,5-Bis(iminoacetyl)pyrazolate Ligands
;
_journal_issue 19
_journal_name_full Organometallics
_journal_page_first 4903
_journal_paper_doi 10.1021/om800403y
_journal_volume 27
_journal_year 2008
_chemical_formula_moiety 'C36 H37 K N4 Pt'
_chemical_formula_sum 'C36 H37 K N4 Pt'
_chemical_formula_weight 759.89
_chemical_name_systematic
;                                                                              
 ?                                                                             
;
_space_group_IT_number 14
_symmetry_cell_setting monoclinic
_symmetry_space_group_name_Hall '-P 2ybc'
_symmetry_space_group_name_H-M 'P 1 21/c 1'
_atom_sites_solution_hydrogens geom
_atom_sites_solution_primary direct
_atom_sites_solution_secondary difmap
_audit_creation_method SHELXL-97
_cell_angle_alpha 90.00
_cell_angle_beta 92.192(11)
_cell_angle_gamma 90.00
_cell_formula_units_Z 4
_cell_length_a 12.5793(12)
_cell_length_b 9.2999(11)
_cell_length_c 28.4841(15)
_cell_measurement_reflns_used 17022
_cell_measurement_temperature 220(2)
_cell_measurement_theta_max 27.49
_cell_measurement_theta_min 2.72
_cell_volume 3329.8(5)
_computing_cell_refinement 'HKL Scalepack (Otwinowski & Minor 1997)'
_computing_data_collection 'Kappa CCD'
_computing_data_reduction 'Denzo + Scalepak (Otwinowski & Minor, 1997)'
_computing_molecular_graphics 'ORTEP (Johnson,1976)'
_computing_publication_material SHELXL97
_computing_structure_refinement 'SHELXL97 (Sheldrick, 1997)'
_computing_structure_solution 'SIR97 (Altomare et Al., 1997)'
_diffrn_ambient_temperature 220(2)
_diffrn_measured_fraction_theta_full .974
_diffrn_measured_fraction_theta_max .974
_diffrn_measurement_device_type 'Kappa CCD'
_diffrn_measurement_method CCD
_diffrn_radiation_monochromator graphite
_diffrn_radiation_source 'fine-focus sealed tube'
_diffrn_radiation_type MoK\a
_diffrn_radiation_wavelength 0.71070
_diffrn_reflns_av_R_equivalents 0.0480
_diffrn_reflns_av_sigmaI/netI 0.0571
_diffrn_reflns_limit_h_max 16
_diffrn_reflns_limit_h_min -16
_diffrn_reflns_limit_k_max 12
_diffrn_reflns_limit_k_min -11
_diffrn_reflns_limit_l_max 36
_diffrn_reflns_limit_l_min -36
_diffrn_reflns_number 11901
_diffrn_reflns_theta_full 27.49
_diffrn_reflns_theta_max 27.49
_diffrn_reflns_theta_min 2.72
_exptl_absorpt_coefficient_mu 4.368
_exptl_absorpt_correction_type none
_exptl_crystal_colour orange
_exptl_crystal_density_diffrn 1.516
_exptl_crystal_density_method 'not measured'
_exptl_crystal_description 'Cut fragment'
_exptl_crystal_F_000 1512
_exptl_crystal_size_max 0.13
_exptl_crystal_size_mid 0.11
_exptl_crystal_size_min 0.11
_refine_diff_density_max 1.356
_refine_diff_density_min -1.599
_refine_diff_density_rms .174
_refine_ls_extinction_coef 0.0026(2)
_refine_ls_extinction_expression Fc^*^=kFc[1+0.001xFc^2^\l^3^/sin(2\q)]^-1/4^
_refine_ls_extinction_method SHELXL97
_refine_ls_goodness_of_fit_ref 1.036
_refine_ls_hydrogen_treatment riding
_refine_ls_matrix_type full
_refine_ls_number_parameters 387
_refine_ls_number_reflns 7439
_refine_ls_number_restraints 0
_refine_ls_restrained_S_all 1.036
_refine_ls_R_factor_all 0.0537
_refine_ls_R_factor_gt 0.0412
_refine_ls_shift/su_max 0.001
_refine_ls_shift/su_mean 0.000
_refine_ls_structure_factor_coef Fsqd
_refine_ls_weighting_details 'calc w=1/[\s^2^(Fo^2^)+(0.0716P)^2^+0.8467P] where P=(Fo^2^+2Fc^2^)/3'
_refine_ls_weighting_scheme calc
_refine_ls_wR_factor_gt 0.1098
_refine_ls_wR_factor_ref 0.1195
_reflns_number_gt 6160
_reflns_number_total 7439
_reflns_threshold_expression >2sigma(I)
_cod_data_source_file om800403y_si_001.cif
_cod_data_source_block moret18_ch_07
_cod_depositor_comments
;
The following automatic conversions were performed:

'_symmetry_cell_setting' value 'Monoclinic' changed to 'monoclinic'
according to /home/saulius/struct/CIF-dictionaries/cif_core.dic
dictionary named 'cif_core.dic' version 2.4.1 from 2010-06-29.

Automatic conversion script
Id: cif_fix_values 1715 2011-07-08 13:25:40Z adriana 
;
_cod_original_sg_symbol_H-M 'P 21/c'
_cod_database_code 4071815

loop_
_symmetry_equiv_pos_as_xyz
'x, y, z'
'-x, y+1/2, -z+1/2'
'-x, -y, -z'
'x, -y-1/2, z-1/2'

loop_
_atom_site_label
_atom_site_type_symbol
_atom_site_fract_x
_atom_site_fract_y
_atom_site_fract_z
_atom_site_U_iso_or_equiv
_atom_site_adp_type
_atom_site_occupancy
_atom_site_calc_flag
_atom_site_refinement_flags
Pt1 Pt 0.345244(14) 0.655564(19) 0.328604(6) 0.02998(9) Uani 1 d .
K1 K 0.39222(10) 0.46108(14) 0.19051(5) 0.0467(3) Uani 1 d .
N1 N 0.2376(3) 0.5248(4) 0.29288(13) 0.0335(9) Uani 1 d .
N2 N 0.2239(3) 0.4890(5) 0.24818(14) 0.0385(10) Uani 1 d .
N3 N 0.1797(4) 0.3400(5) 0.16684(17) 0.0476(13) Uani 1 d .
N9 N 0.2505(3) 0.5741(5) 0.38269(14) 0.0340(9) Uani 1 d .
C4 C 0.1102(5) 0.3354(6) 0.1989(2) 0.0445(14) Uani 1 d .
C5 C 0.1429(4) 0.3929(7) 0.24548(18) 0.0409(12) Uani 1 d .
C6 C 0.1038(5) 0.3662(7) 0.2901(2) 0.0472(14) Uani 1 d .
C7 C 0.1675(4) 0.4541(6) 0.31943(17) 0.0377(11) Uani 1 d .
C8 C 0.1757(4) 0.4855(6) 0.36949(17) 0.0400(12) Uani 1 d .
C10 C 0.2712(4) 0.6083(6) 0.43141(17) 0.0367(11) Uani 1 d .
C11 C 0.3328(4) 0.5153(6) 0.45946(19) 0.0414(12) Uani 1 d .
C12 C 0.3592(5) 0.5563(6) 0.50533(18) 0.0451(13) Uani 1 d .
H12 H 0.4009 0.4950 0.5247 0.054 Uiso 1 calc R
C13 C 0.3251(5) 0.6857(7) 0.5226(2) 0.0506(15) Uani 1 d .
H13 H 0.3433 0.7122 0.5538 0.061 Uiso 1 calc R
C14 C 0.2641(4) 0.7766(7) 0.4944(2) 0.0475(13) Uani 1 d .
H14 H 0.2412 0.8647 0.5066 0.057 Uiso 1 calc R
C15 C 0.2362(4) 0.7411(6) 0.44864(18) 0.0408(12) Uani 1 d .
C16 C 0.1699(5) 0.8418(7) 0.4179(2) 0.0559(17) Uani 1 d .
H16A H 0.0974 0.8066 0.4151 0.084 Uiso 1 calc R
H16B H 0.1994 0.8465 0.3869 0.084 Uiso 1 calc R
H16C H 0.1705 0.9370 0.4318 0.084 Uiso 1 calc R
C17 C 0.3725(6) 0.3754(7) 0.4405(2) 0.0575(17) Uani 1 d .
H17A H 0.4112 0.3236 0.4653 0.086 Uiso 1 calc R
H17B H 0.4193 0.3942 0.4149 0.086 Uiso 1 calc R
H17C H 0.3125 0.3179 0.4291 0.086 Uiso 1 calc R
C18 C 0.1015(5) 0.4183(8) 0.4032(2) 0.0565(16) Uani 1 d .
H18A H 0.1146 0.4588 0.4343 0.085 Uiso 1 calc R
H18B H 0.1133 0.3153 0.4043 0.085 Uiso 1 calc R
H18C H 0.0285 0.4374 0.3928 0.085 Uiso 1 calc R
C19 C 0.0216(6) 0.2565(10) 0.3044(2) 0.082(3) Uani 1 d .
H19A H -0.0492 0.2931 0.2969 0.123 Uiso 1 calc R
H19B H 0.0294 0.2390 0.3379 0.123 Uiso 1 calc R
H19C H 0.0322 0.1673 0.2876 0.123 Uiso 1 calc R
C20 C 0.0000(5) 0.2793(10) 0.1916(2) 0.070(2) Uani 1 d .
H20A H -0.0204 0.2832 0.1584 0.106 Uiso 1 calc R
H20B H -0.0486 0.3376 0.2092 0.106 Uiso 1 calc R
H20C H -0.0029 0.1805 0.2024 0.106 Uiso 1 calc R
C21 C 0.1498(4) 0.2968(8) 0.1199(2) 0.0538(16) Uani 1 d .
C22 C 0.1573(6) 0.1566(8) 0.1054(3) 0.068(2) Uani 1 d .
C23 C 0.1328(7) 0.1263(12) 0.0581(4) 0.091(3) Uani 1 d .
H23 H 0.1339 0.0308 0.0474 0.109 Uiso 1 calc R
C24 C 0.1073(7) 0.2351(16) 0.0274(3) 0.102(4) Uani 1 d .
H24 H 0.0921 0.2128 -0.0043 0.123 Uiso 1 calc R
C25 C 0.1033(5) 0.3708(11) 0.0411(2) 0.076(3) Uani 1 d .
H25 H 0.0846 0.4418 0.0188 0.091 Uiso 1 calc R
C26 C 0.1258(5) 0.4116(10) 0.0871(2) 0.0609(18) Uani 1 d .
C27 C 0.1222(7) 0.5612(10) 0.1017(3) 0.085(3) Uani 1 d .
H27A H 0.0828 0.6169 0.0780 0.128 Uiso 1 calc R
H27B H 0.1941 0.5985 0.1053 0.128 Uiso 1 calc R
H27C H 0.0873 0.5682 0.1314 0.128 Uiso 1 calc R
C28 C 0.1901(7) 0.0441(9) 0.1397(4) 0.098(3) Uani 1 d .
H28A H 0.2633 0.0604 0.1504 0.147 Uiso 1 calc R
H28B H 0.1841 -0.0496 0.1249 0.147 Uiso 1 calc R
H28C H 0.1444 0.0479 0.1664 0.147 Uiso 1 calc R
C29 C 0.4295(4) 0.7104(6) 0.27304(19) 0.0400(12) Uani 1 d .
C30 C 0.5334(5) 0.6678(6) 0.2688(2) 0.0511(15) Uani 1 d .
H30 H 0.5670 0.6184 0.2941 0.061 Uiso 1 calc R
C31 C 0.5913(7) 0.6943(9) 0.2291(3) 0.076(2) Uani 1 d .
H31 H 0.6621 0.6623 0.2281 0.091 Uiso 1 calc R
C32 C 0.5475(8) 0.7648(8) 0.1923(3) 0.085(3) Uani 1 d .
H32 H 0.5872 0.7851 0.1658 0.102 Uiso 1 calc R
C33 C 0.4425(9) 0.8068(8) 0.1942(3) 0.087(3) Uani 1 d .
H33 H 0.4100 0.8538 0.1681 0.104 Uiso 1 calc R
C34 C 0.3831(6) 0.7810(7) 0.2341(2) 0.0613(18) Uani 1 d .
H34 H 0.3118 0.8113 0.2346 0.074 Uiso 1 calc R
C35 C 0.4420(4) 0.7764(6) 0.36989(17) 0.0354(11) Uani 1 d .
C36 C 0.4218(5) 0.9229(6) 0.3781(2) 0.0444(13) Uani 1 d .
H36 H 0.3646 0.9672 0.3615 0.053 Uiso 1 calc R
C37 C 0.4828(5) 1.0042(6) 0.4095(2) 0.0573(16) Uani 1 d .
H37 H 0.4655 1.1013 0.4144 0.069 Uiso 1 calc R
C38 C 0.5688(6) 0.9443(8) 0.4339(2) 0.0650(19) Uani 1 d .
H38 H 0.6103 0.9991 0.4555 0.078 Uiso 1 calc R
C39 C 0.5923(5) 0.8004(8) 0.4257(2) 0.0552(16) Uani 1 d .
H39 H 0.6512 0.7575 0.4414 0.066 Uiso 1 calc R
C40 C 0.5303(4) 0.7209(6) 0.3947(2) 0.0429(12) Uani 1 d .
H40 H 0.5482 0.6240 0.3900 0.052 Uiso 1 calc R

loop_
_atom_site_aniso_label
_atom_site_aniso_U_11
_atom_site_aniso_U_22
_atom_site_aniso_U_33
_atom_site_aniso_U_23
_atom_site_aniso_U_13
_atom_site_aniso_U_12
Pt1 0.03579(13) 0.03355(13) 0.02050(12) -0.00258(7) -0.00006(7) -0.00278(7)
K1 0.0496(7) 0.0467(7) 0.0443(7) -0.0054(6) 0.0090(5) 0.0001(5)
N1 0.041(2) 0.039(2) 0.0201(19) -0.0021(17) -0.0016(16) -0.0021(18)
N2 0.044(2) 0.050(3) 0.022(2) -0.0042(18) -0.0012(17) -0.008(2)
N3 0.049(3) 0.068(4) 0.025(2) -0.014(2) -0.006(2) -0.005(2)
N9 0.038(2) 0.042(2) 0.0211(19) -0.0010(17) 0.0002(16) -0.0046(18)
C4 0.046(3) 0.059(4) 0.028(3) -0.014(2) -0.011(2) -0.002(2)
C5 0.047(3) 0.053(3) 0.022(2) -0.004(2) -0.004(2) -0.007(3)
C6 0.049(3) 0.067(4) 0.026(3) -0.004(2) 0.001(2) -0.020(3)
C7 0.041(3) 0.050(3) 0.022(2) -0.002(2) -0.0036(19) -0.010(2)
C8 0.040(3) 0.055(3) 0.025(2) -0.002(2) -0.0016(19) -0.009(2)
C10 0.034(2) 0.056(3) 0.019(2) -0.005(2) -0.0016(18) -0.010(2)
C11 0.044(3) 0.050(3) 0.030(3) -0.011(2) 0.001(2) -0.004(2)
C12 0.056(3) 0.055(3) 0.024(2) 0.004(2) -0.003(2) -0.006(3)
C13 0.059(4) 0.067(4) 0.026(3) -0.013(3) -0.002(2) -0.010(3)
C14 0.048(3) 0.059(3) 0.036(3) -0.019(3) 0.000(2) -0.004(3)
C15 0.037(3) 0.060(4) 0.025(2) -0.008(2) 0.002(2) 0.001(2)
C16 0.050(4) 0.068(4) 0.049(4) -0.008(3) 0.003(3) 0.013(3)
C17 0.070(4) 0.055(4) 0.046(4) -0.005(3) -0.014(3) 0.008(3)
C18 0.055(3) 0.087(5) 0.028(3) 0.000(3) 0.002(2) -0.026(3)
C19 0.089(5) 0.114(7) 0.044(4) -0.009(4) 0.005(3) -0.063(5)
C20 0.049(3) 0.123(6) 0.039(3) -0.023(4) -0.005(3) -0.024(4)
C21 0.037(3) 0.089(4) 0.035(3) -0.023(3) 0.000(2) 0.002(3)
C22 0.051(4) 0.086(6) 0.067(5) -0.038(4) -0.005(3) 0.002(3)
C23 0.065(5) 0.125(8) 0.084(7) -0.064(6) 0.012(5) -0.010(5)
C24 0.065(5) 0.199(12) 0.042(5) -0.053(7) 0.006(4) -0.017(6)
C25 0.050(4) 0.148(8) 0.030(3) -0.018(4) 0.002(3) 0.002(4)
C26 0.047(3) 0.111(6) 0.025(3) -0.008(3) 0.007(2) 0.007(4)
C27 0.094(6) 0.118(8) 0.046(4) 0.008(5) 0.020(4) 0.027(5)
C28 0.085(5) 0.081(6) 0.125(9) -0.042(6) -0.013(6) 0.002(5)
C29 0.058(3) 0.030(2) 0.033(3) -0.003(2) 0.009(2) -0.011(2)
C30 0.055(4) 0.058(4) 0.041(3) -0.019(3) 0.013(3) -0.015(3)
C31 0.078(5) 0.086(5) 0.064(5) -0.023(4) 0.031(4) -0.031(4)
C32 0.131(7) 0.061(5) 0.068(5) -0.009(4) 0.062(5) -0.031(5)
C33 0.163(10) 0.051(4) 0.048(4) 0.021(3) 0.021(5) 0.007(5)
C34 0.102(5) 0.042(3) 0.041(3) 0.008(3) 0.016(3) 0.017(3)
C35 0.042(3) 0.038(3) 0.026(2) -0.004(2) 0.002(2) -0.008(2)
C36 0.048(3) 0.038(3) 0.047(3) -0.010(2) 0.005(2) 0.000(2)
C37 0.074(4) 0.039(3) 0.060(4) -0.020(3) 0.007(3) -0.012(3)
C38 0.078(4) 0.063(4) 0.054(4) -0.013(3) -0.010(3) -0.024(3)
C39 0.051(3) 0.067(4) 0.047(4) 0.006(3) -0.016(3) -0.015(3)
C40 0.047(3) 0.040(3) 0.041(3) 0.004(2) -0.009(2) -0.008(2)

loop_
_atom_type_symbol
_atom_type_description
_atom_type_scat_dispersion_real
_atom_type_scat_dispersion_imag
_atom_type_scat_source
C C .0033 .0016 'International Tables Vol C Tables 4.2.6.8 and 6.1.1.4'
H H .0000 .0000 'International Tables Vol C Tables 4.2.6.8 and 6.1.1.4'
K K .2009 .2494 'International Tables Vol C Tables 4.2.6.8 and 6.1.1.4'
N N .0061 .0033 'International Tables Vol C Tables 4.2.6.8 and 6.1.1.4'
Pt Pt -1.7033 8.3905 'International Tables Vol C Tables 4.2.6.8 and 6.1.1.4'

loop_
_geom_angle_atom_site_label_1
_geom_angle_atom_site_label_2
_geom_angle_atom_site_label_3
_geom_angle
_geom_angle_site_symmetry_1
_geom_angle_site_symmetry_3
C29 Pt1 C35 89.6(2) . .
C29 Pt1 N1 96.76(19) . .
C35 Pt1 N1 173.62(18) . .
C29 Pt1 N9 172.87(18) . .
C35 Pt1 N9 96.86(18) . .
N1 Pt1 N9 76.76(15) . .
N2 K1 N3 57.32(13) . .
N2 K1 C30 95.07(15) . 2_645
N3 K1 C30 90.42(17) . 2_645
N2 K1 C36 177.74(15) . 2_645
N3 K1 C36 120.43(16) . 2_645
C30 K1 C36 84.90(15) 2_645 2_645
N2 K1 C34 69.06(16) . .
N3 K1 C34 113.19(18) . .
C30 K1 C34 133.11(19) 2_645 .
C36 K1 C34 112.57(17) 2_645 .
N2 K1 C35 153.43(14) . 2_645
N3 K1 C35 105.75(14) . 2_645
C30 K1 C35 62.66(15) 2_645 2_645
C36 K1 C35 25.43(14) 2_645 2_645
C34 K1 C35 136.46(17) . 2_645
N2 K1 C33 92.3(2) . .
N3 K1 C33 123.6(2) . .
C30 K1 C33 142.9(2) 2_645 .
C36 K1 C33 89.0(2) 2_645 .
C34 K1 C33 24.95(18) . .
C35 K1 C33 114.1(2) 2_645 .
N2 K1 C29 66.50(13) . .
N3 K1 C29 121.95(14) . .
C30 K1 C29 108.55(17) 2_645 .
C36 K1 C29 115.66(15) 2_645 .
C34 K1 C29 24.57(15) . .
C35 K1 C29 131.94(14) 2_645 .
C33 K1 C29 43.21(17) . .
N2 K1 C37 154.41(15) . 2_645
N3 K1 C37 107.65(16) . 2_645
C30 K1 C37 106.29(15) 2_645 2_645
C36 K1 C37 24.46(14) 2_645 2_645
C34 K1 C37 104.06(16) . 2_645
C35 K1 C37 43.65(13) 2_645 2_645
C33 K1 C37 79.17(19) . 2_645
C29 K1 C37 117.57(15) . 2_645
N2 K1 C29 113.63(14) . 2_645
N3 K1 C29 113.10(15) . 2_645
C30 K1 C29 24.09(15) 2_645 2_645
C36 K1 C29 66.97(14) 2_645 2_645
C34 K1 C29 123.50(16) . 2_645
C35 K1 C29 50.50(13) 2_645 2_645
C33 K1 C29 122.9(2) . 2_645
C29 K1 C29 100.98(6) . 2_645
C37 K1 C29 90.95(14) 2_645 2_645
N2 K1 C31 72.05(16) . 2_645
N3 K1 C31 84.6(2) . 2_645
C30 K1 C31 24.32(16) 2_645 2_645
C36 K1 C31 108.21(16) 2_645 2_645
C34 K1 C31 114.7(2) . 2_645
C35 K1 C31 86.94(16) 2_645 2_645
C33 K1 C31 133.8(2) . 2_645
C29 K1 C31 91.71(19) . 2_645
C37 K1 C31 130.53(16) 2_645 2_645
C29 K1 C31 42.31(15) 2_645 2_645
N2 K1 C30 87.09(14) . .
N3 K1 C30 144.27(15) . .
C30 K1 C30 96.33(6) 2_645 .
C36 K1 C30 95.15(16) 2_645 .
C34 K1 C30 41.46(18) . .
C35 K1 C30 108.51(14) 2_645 .
C33 K1 C30 47.8(2) . .
C29 K1 C30 23.61(14) . .
C37 K1 C30 103.99(16) 2_645 .
C29 K1 C30 82.18(15) 2_645 .
C31 K1 C30 87.3(2) 2_645 .
N2 N1 C7 110.6(4) . .
N2 N1 Pt1 133.1(3) . .
C7 N1 Pt1 116.2(3) . .
N1 N2 C5 106.9(4) . .
N1 N2 K1 121.8(3) . .
C5 N2 K1 120.0(3) . .
C4 N3 C21 119.4(5) . .
C4 N3 K1 118.9(3) . .
C21 N3 K1 121.5(4) . .
C8 N9 C10 121.6(4) . .
C8 N9 Pt1 116.0(3) . .
C10 N9 Pt1 122.3(3) . .
N3 C4 C5 116.9(5) . .
N3 C4 C20 124.5(5) . .
C5 C4 C20 118.6(5) . .
N2 C5 C6 110.7(5) . .
N2 C5 C4 118.3(5) . .
C6 C5 C4 131.0(5) . .
C7 C6 C5 103.0(5) . .
C7 C6 C19 127.7(5) . .
C5 C6 C19 128.9(5) . .
N1 C7 C6 108.7(4) . .
N1 C7 C8 115.2(4) . .
C6 C7 C8 136.1(5) . .
N9 C8 C7 115.9(4) . .
N9 C8 C18 122.8(5) . .
C7 C8 C18 121.4(4) . .
C11 C10 C15 121.3(5) . .
C11 C10 N9 119.6(5) . .
C15 C10 N9 118.9(5) . .
C12 C11 C10 118.5(5) . .
C12 C11 C17 120.4(5) . .
C10 C11 C17 121.1(5) . .
C13 C12 C11 120.7(5) . .
C12 C13 C14 120.1(5) . .
C15 C14 C13 121.4(6) . .
C14 C15 C10 118.0(5) . .
C14 C15 C16 121.1(5) . .
C10 C15 C16 121.0(5) . .
C22 C21 N3 121.9(7) . .
C22 C21 C26 121.6(6) . .
N3 C21 C26 116.0(6) . .
C21 C22 C23 117.7(9) . .
C21 C22 C28 119.7(7) . .
C23 C22 C28 122.6(8) . .
C24 C23 C22 120.3(9) . .
C25 C24 C23 121.9(8) . .
C24 C25 C26 122.2(9) . .
C25 C26 C21 116.1(8) . .
C25 C26 C27 121.8(8) . .
C21 C26 C27 122.1(6) . .
C30 C29 C34 115.8(6) . .
C30 C29 Pt1 121.9(5) . .
C34 C29 Pt1 122.0(5) . .
C30 C29 K1 81.2(3) . .
C34 C29 K1 73.9(3) . .
Pt1 C29 K1 108.45(19) . .
C30 C29 K1 66.6(3) . 2_655
C34 C29 K1 99.9(4) . 2_655
Pt1 C29 K1 107.4(2) . 2_655
K1 C29 K1 140.77(17) . 2_655
C29 C30 C31 123.3(7) . .
C29 C30 K1 89.3(3) . 2_655
C31 C30 K1 89.3(4) . 2_655
C29 C30 K1 75.2(3) . .
C31 C30 K1 80.9(4) . .
K1 C30 K1 152.7(3) 2_655 .
C32 C31 C30 120.8(8) . .
C32 C31 K1 100.6(5) . 2_655
C30 C31 K1 66.3(4) . 2_655
C32 C31 K1 77.7(5) . .
C30 C31 K1 75.7(4) . .
K1 C31 K1 134.5(2) 2_655 .
C31 C32 C33 118.3(7) . .
C31 C32 K1 80.0(4) . .
C33 C32 K1 71.9(5) . .
C32 C33 C34 121.5(8) . .
C32 C33 K1 84.5(5) . .
C34 C33 K1 75.5(4) . .
C29 C34 C33 120.3(7) . .
C29 C34 K1 81.5(3) . .
C33 C34 K1 79.5(4) . .
C40 C35 C36 114.9(5) . .
C40 C35 Pt1 123.0(4) . .
C36 C35 Pt1 122.1(4) . .
C40 C35 K1 87.1(3) . 2_655
C36 C35 K1 72.5(3) . 2_655
Pt1 C35 K1 111.94(19) . 2_655
C37 C36 C35 122.6(5) . .
C37 C36 K1 86.2(4) . 2_655
C35 C36 K1 82.1(3) . 2_655
C38 C37 C36 120.7(6) . .
C38 C37 K1 89.7(4) . 2_655
C36 C37 K1 69.4(3) . 2_655
C37 C38 C39 118.0(6) . .
C40 C39 C38 120.5(6) . .
C39 C40 C35 123.3(6) . .
C39 C40 K1 86.2(4) . 2_655
C35 C40 K1 69.3(3) . 2_655

loop_
_geom_bond_atom_site_label_1
_geom_bond_atom_site_label_2
_geom_bond_distance
_geom_bond_site_symmetry_2
Pt1 C29 2.004(5) .
Pt1 C35 2.004(5) .
Pt1 N1 2.060(4) .
Pt1 N9 2.124(4) .
K1 N2 2.741(4) .
K1 N3 2.955(5) .
K1 C30 3.094(5) 2_645
K1 C36 3.125(6) 2_645
K1 C34 3.227(7) .
K1 C35 3.246(5) 2_645
K1 C33 3.278(8) .
K1 C29 3.323(5) .
K1 C37 3.332(7) 2_645
K1 C29 3.371(5) 2_645
K1 C31 3.377(8) 2_645
K1 C30 3.395(6) .
N1 N2 1.321(5) .
N1 C7 1.354(6) .
N2 C5 1.356(7) .
N3 C4 1.289(8) .
N3 C21 1.433(7) .
N9 C8 1.295(6) .
N9 C10 1.438(6) .
C4 C5 1.474(7) .
C4 C20 1.488(8) .
C5 C6 1.402(7) .
C6 C7 1.399(7) .
C6 C19 1.519(8) .
C7 C8 1.456(6) .
C8 C18 1.502(7) .
C10 C11 1.392(8) .
C10 C15 1.407(8) .
C11 C12 1.389(7) .
C11 C17 1.502(8) .
C12 C13 1.375(8) .
C13 C14 1.380(9) .
C14 C15 1.376(7) .
C15 C16 1.512(8) .
C21 C22 1.371(9) .
C21 C26 1.443(11) .
C22 C23 1.400(12) .
C22 C28 1.479(12) .
C23 C24 1.366(15) .
C24 C25 1.322(14) .
C25 C26 1.382(9) .
C26 C27 1.453(12) .
C29 C30 1.376(8) .
C29 C34 1.397(8) .
C29 K1 3.371(5) 2_655
C30 C31 1.391(9) .
C30 K1 3.094(5) 2_655
C31 C32 1.339(12) .
C31 K1 3.377(8) 2_655
C32 C33 1.380(13) .
C33 C34 1.406(10) .
C35 C40 1.393(7) .
C35 C36 1.407(8) .
C35 K1 3.246(5) 2_655
C36 C37 1.382(8) .
C36 K1 3.125(6) 2_655
C37 C38 1.381(10) .
C37 K1 3.332(7) 2_655
C38 C39 1.393(10) .
C39 C40 1.372(8) .
C40 K1 3.466(6) 2_655

loop_
_geom_torsion_atom_site_label_1
_geom_torsion_atom_site_label_2
_geom_torsion_atom_site_label_3
_geom_torsion_atom_site_label_4
_geom_torsion
_geom_torsion_site_symmetry_1
_geom_torsion_site_symmetry_4
C29 Pt1 N1 N2 -1.5(5) . .
C35 Pt1 N1 N2 -177.9(16) . .
N9 Pt1 N1 N2 -178.5(5) . .
C29 Pt1 N1 C7 175.2(4) . .
C35 Pt1 N1 C7 -1.2(19) . .
N9 Pt1 N1 C7 -1.8(4) . .
C7 N1 N2 C5 0.2(6) . .
Pt1 N1 N2 C5 177.1(4) . .
C7 N1 N2 K1 -143.3(3) . .
Pt1 N1 N2 K1 33.6(6) . .
N3 K1 N2 N1 162.8(4) . .
C30 K1 N2 N1 75.6(4) 2_645 .
C36 K1 N2 N1 165(4) 2_645 .
C34 K1 N2 N1 -58.9(4) . .
C35 K1 N2 N1 107.0(4) 2_645 .
C33 K1 N2 N1 -68.1(4) . .
C29 K1 N2 N1 -32.5(4) . .
C37 K1 N2 N1 -137.6(4) 2_645 .
C29 K1 N2 N1 59.6(4) 2_645 .
C31 K1 N2 N1 67.6(4) 2_645 .
C30 K1 N2 N1 -20.5(4) . .
N3 K1 N2 C5 24.0(4) . .
C30 K1 N2 C5 -63.3(4) 2_645 .
C36 K1 N2 C5 26(4) 2_645 .
C34 K1 N2 C5 162.3(4) . .
C35 K1 N2 C5 -31.9(6) 2_645 .
C33 K1 N2 C5 153.1(4) . .
C29 K1 N2 C5 -171.3(4) . .
C37 K1 N2 C5 83.6(5) 2_645 .
C29 K1 N2 C5 -79.2(4) 2_645 .
C31 K1 N2 C5 -71.2(4) 2_645 .
C30 K1 N2 C5 -159.4(4) . .
N2 K1 N3 C4 -11.9(4) . .
C30 K1 N3 C4 83.8(4) 2_645 .
C36 K1 N3 C4 168.1(4) 2_645 .
C34 K1 N3 C4 -54.5(5) . .
C35 K1 N3 C4 145.4(4) 2_645 .
C33 K1 N3 C4 -80.4(5) . .
C29 K1 N3 C4 -28.5(5) . .
C37 K1 N3 C4 -168.9(4) 2_645 .
C29 K1 N3 C4 92.2(4) 2_645 .
C31 K1 N3 C4 60.2(4) 2_645 .
C30 K1 N3 C4 -17.7(6) . .
N2 K1 N3 C21 163.2(5) . .
C30 K1 N3 C21 -101.0(5) 2_645 .
C36 K1 N3 C21 -16.7(5) 2_645 .
C34 K1 N3 C21 120.7(5) . .
C35 K1 N3 C21 -39.4(5) 2_645 .
C33 K1 N3 C21 94.8(5) . .
C29 K1 N3 C21 146.7(5) . .
C37 K1 N3 C21 6.2(5) 2_645 .
C29 K1 N3 C21 -92.7(5) 2_645 .
C31 K1 N3 C21 -124.7(5) 2_645 .
C30 K1 N3 C21 157.5(5) . .
C29 Pt1 N9 C8 -24.1(17) . .
C35 Pt1 N9 C8 -179.1(4) . .
N1 Pt1 N9 C8 0.8(4) . .
C29 Pt1 N9 C10 152.5(15) . .
C35 Pt1 N9 C10 -2.5(4) . .
N1 Pt1 N9 C10 177.4(4) . .
C21 N3 C4 C5 -174.9(6) . .
K1 N3 C4 C5 0.4(7) . .
C21 N3 C4 C20 3.9(10) . .
K1 N3 C4 C20 179.1(6) . .
N1 N2 C5 C6 -0.2(7) . .
K1 N2 C5 C6 144.0(4) . .
N1 N2 C5 C4 179.5(5) . .
K1 N2 C5 C4 -36.3(7) . .
N3 C4 C5 N2 22.7(8) . .
C20 C4 C5 N2 -156.1(6) . .
N3 C4 C5 C6 -157.6(7) . .
C20 C4 C5 C6 23.6(10) . .
N2 C5 C6 C7 0.2(7) . .
C4 C5 C6 C7 -179.5(6) . .
N2 C5 C6 C19 -173.3(7) . .
C4 C5 C6 C19 6.9(12) . .
N2 N1 C7 C6 0.0(6) . .
Pt1 N1 C7 C6 -177.5(4) . .
N2 N1 C7 C8 179.9(5) . .
Pt1 N1 C7 C8 2.4(6) . .
C5 C6 C7 N1 -0.1(6) . .
C19 C6 C7 N1 173.5(7) . .
C5 C6 C7 C8 180.0(6) . .
C19 C6 C7 C8 -6.4(12) . .
C10 N9 C8 C7 -176.5(5) . .
Pt1 N9 C8 C7 0.2(6) . .
C10 N9 C8 C18 3.5(8) . .
Pt1 N9 C8 C18 -179.9(5) . .
N1 C7 C8 N9 -1.7(7) . .
C6 C7 C8 N9 178.2(6) . .
N1 C7 C8 C18 178.4(5) . .
C6 C7 C8 C18 -1.7(10) . .
C8 N9 C10 C11 81.9(6) . .
Pt1 N9 C10 C11 -94.6(5) . .
C8 N9 C10 C15 -103.4(6) . .
Pt1 N9 C10 C15 80.1(5) . .
C15 C10 C11 C12 0.1(8) . .
N9 C10 C11 C12 174.7(5) . .
C15 C10 C11 C17 -178.3(5) . .
N9 C10 C11 C17 -3.8(8) . .
C10 C11 C12 C13 0.2(8) . .
C17 C11 C12 C13 178.6(6) . .
C11 C12 C13 C14 -0.2(9) . .
C12 C13 C14 C15 -0.1(9) . .
C13 C14 C15 C10 0.3(9) . .
C13 C14 C15 C16 -179.7(6) . .
C11 C10 C15 C14 -0.4(8) . .
N9 C10 C15 C14 -175.0(5) . .
C11 C10 C15 C16 179.6(5) . .
N9 C10 C15 C16 5.0(8) . .
C4 N3 C21 C22 -88.3(8) . .
K1 N3 C21 C22 96.5(7) . .
C4 N3 C21 C26 100.1(7) . .
K1 N3 C21 C26 -75.0(6) . .
N3 C21 C22 C23 -176.0(6) . .
C26 C21 C22 C23 -4.9(10) . .
N3 C21 C22 C28 4.3(11) . .
C26 C21 C22 C28 175.4(7) . .
C21 C22 C23 C24 3.0(12) . .
C28 C22 C23 C24 -177.3(8) . .
C22 C23 C24 C25 -0.9(13) . .
C23 C24 C25 C26 0.7(12) . .
C24 C25 C26 C21 -2.4(10) . .
C24 C25 C26 C27 179.4(7) . .
C22 C21 C26 C25 4.6(9) . .
N3 C21 C26 C25 176.2(6) . .
C22 C21 C26 C27 -177.3(7) . .
N3 C21 C26 C27 -5.7(9) . .
C35 Pt1 C29 C30 66.3(5) . .
N1 Pt1 C29 C30 -113.3(4) . .
N9 Pt1 C29 C30 -89.0(16) . .
C35 Pt1 C29 C34 -120.6(5) . .
N1 Pt1 C29 C34 59.8(5) . .
N9 Pt1 C29 C34 84.2(17) . .
C35 Pt1 C29 K1 157.2(2) . .
N1 Pt1 C29 K1 -22.4(2) . .
N9 Pt1 C29 K1 2.0(17) . .
C35 Pt1 C29 K1 -6.5(2) . 2_655
N1 Pt1 C29 K1 173.89(18) . 2_655
N9 Pt1 C29 K1 -161.7(14) . 2_655
N2 K1 C29 C30 149.0(4) . .
N3 K1 C29 C30 164.1(3) . .
C30 K1 C29 C30 61.5(4) 2_645 .
C36 K1 C29 C30 -31.8(4) 2_645 .
C34 K1 C29 C30 -120.3(6) . .
C35 K1 C29 C30 -8.0(4) 2_645 .
C33 K1 C29 C30 -89.2(5) . .
C37 K1 C29 C30 -59.1(4) 2_645 .
C29 K1 C29 C30 37.8(4) 2_645 .
C31 K1 C29 C30 79.4(4) 2_645 .
N2 K1 C29 C34 -90.8(4) . .
N3 K1 C29 C34 -75.6(4) . .
C30 K1 C29 C34 -178.3(4) 2_645 .
C36 K1 C29 C34 88.5(4) 2_645 .
C35 K1 C29 C34 112.2(4) 2_645 .
C33 K1 C29 C34 31.1(5) . .
C37 K1 C29 C34 61.1(4) 2_645 .
C29 K1 C29 C34 158.1(4) 2_645 .
C31 K1 C29 C34 -160.4(4) 2_645 .
C30 K1 C29 C34 120.3(6) . .
N2 K1 C29 Pt1 28.2(2) . .
N3 K1 C29 Pt1 43.3(3) . .
C30 K1 C29 Pt1 -59.3(3) 2_645 .
C36 K1 C29 Pt1 -152.6(2) 2_645 .
C34 K1 C29 Pt1 119.0(5) . .
C35 K1 C29 Pt1 -128.8(2) 2_645 .
C33 K1 C29 Pt1 150.1(4) . .
C37 K1 C29 Pt1 -179.9(2) 2_645 .
C29 K1 C29 Pt1 -82.97(17) 2_645 .
C31 K1 C29 Pt1 -41.4(3) 2_645 .
C30 K1 C29 Pt1 -120.8(5) . .
N2 K1 C29 K1 -176.8(3) . 2_655
N3 K1 C29 K1 -161.7(3) . 2_655
C30 K1 C29 K1 95.7(3) 2_645 2_655
C36 K1 C29 K1 2.5(3) 2_645 2_655
C34 K1 C29 K1 -86.0(5) . 2_655
C35 K1 C29 K1 26.2(4) 2_645 2_655
C33 K1 C29 K1 -54.9(4) . 2_655
C37 K1 C29 K1 -24.9(4) 2_645 2_655
C29 K1 C29 K1 72.0(3) 2_645 2_655
C31 K1 C29 K1 113.6(3) 2_645 2_655
C30 K1 C29 K1 34.2(3) . 2_655
C34 C29 C30 C31 1.2(9) . .
Pt1 C29 C30 C31 174.7(5) . .
K1 C29 C30 C31 68.4(6) . .
K1 C29 C30 C31 -88.8(6) 2_655 .
C34 C29 C30 K1 90.0(5) . 2_655
Pt1 C29 C30 K1 -96.5(3) . 2_655
K1 C29 C30 K1 157.19(18) . 2_655
C34 C29 C30 K1 -67.2(5) . .
Pt1 C29 C30 K1 106.3(4) . .
K1 C29 C30 K1 -157.19(18) 2_655 .
N2 K1 C30 C29 -28.3(4) . .
N3 K1 C30 C29 -23.4(5) . .
C30 K1 C30 C29 -123.0(4) 2_645 .
C36 K1 C30 C29 151.5(4) 2_645 .
C34 K1 C30 C29 32.9(3) . .
C35 K1 C30 C29 173.7(3) 2_645 .
C33 K1 C30 C29 67.6(4) . .
C37 K1 C30 C29 128.4(3) 2_645 .
C29 K1 C30 C29 -142.6(3) 2_645 .
C31 K1 C30 C29 -100.4(4) 2_645 .
N2 K1 C30 C31 -156.3(5) . .
N3 K1 C30 C31 -151.5(5) . .
C30 K1 C30 C31 108.9(5) 2_645 .
C36 K1 C30 C31 23.5(5) 2_645 .
C34 K1 C30 C31 -95.2(5) . .
C35 K1 C30 C31 45.6(5) 2_645 .
C33 K1 C30 C31 -60.5(5) . .
C29 K1 C30 C31 -128.1(7) . .
C37 K1 C30 C31 0.3(5) 2_645 .
C29 K1 C30 C31 89.3(5) 2_645 .
C31 K1 C30 C31 131.5(5) 2_645 .
N2 K1 C30 K1 -85.8(5) . 2_655
N3 K1 C30 K1 -81.0(5) . 2_655
C30 K1 C30 K1 179.4(5) 2_645 2_655
C36 K1 C30 K1 94.0(5) 2_645 2_655
C34 K1 C30 K1 -24.7(4) . 2_655
C35 K1 C30 K1 116.1(4) 2_645 2_655
C33 K1 C30 K1 10.0(4) . 2_655
C29 K1 C30 K1 -57.6(5) . 2_655
C37 K1 C30 K1 70.8(5) 2_645 2_655
C29 K1 C30 K1 159.8(5) 2_645 2_655
C31 K1 C30 K1 -158.0(5) 2_645 2_655
C29 C30 C31 C32 0.3(11) . .
K1 C30 C31 C32 -88.5(7) 2_655 .
K1 C30 C31 C32 65.9(7) . .
C29 C30 C31 K1 88.8(5) . 2_655
K1 C30 C31 K1 154.3(2) . 2_655
C29 C30 C31 K1 -65.6(5) . .
K1 C30 C31 K1 -154.3(2) 2_655 .
N2 K1 C31 C32 -101.6(5) . .
N3 K1 C31 C32 -64.7(8) . .
C30 K1 C31 C32 158.4(5) 2_645 .
C36 K1 C31 C32 77.8(5) 2_645 .
C34 K1 C31 C32 -64.8(5) . .
C35 K1 C31 C32 96.1(5) 2_645 .
C33 K1 C31 C32 -30.6(5) . .
C29 K1 C31 C32 -98.5(6) . .
C37 K1 C31 C32 53.7(5) 2_645 .
C29 K1 C31 C32 145.9(5) 2_645 .
C31 K1 C31 C32 -176.7(5) 2_645 .
C30 K1 C31 C32 -126.6(8) . .
N2 K1 C31 C30 25.0(5) . .
N3 K1 C31 C30 61.9(9) . .
C30 K1 C31 C30 -75.0(5) 2_645 .
C36 K1 C31 C30 -155.6(5) 2_645 .
C34 K1 C31 C30 61.9(5) . .
C35 K1 C31 C30 -137.3(5) 2_645 .
C33 K1 C31 C30 96.0(5) . .
C29 K1 C31 C30 28.1(4) . .
C37 K1 C31 C30 -179.7(5) 2_645 .
C29 K1 C31 C30 -87.5(5) 2_645 .
C31 K1 C31 C30 -50.1(5) 2_645 .
N2 K1 C31 K1 -8.8(5) . 2_655
N3 K1 C31 K1 28.1(9) . 2_655
C30 K1 C31 K1 -108.8(4) 2_645 2_655
C36 K1 C31 K1 170.6(5) 2_645 2_655
C34 K1 C31 K1 28.1(3) . 2_655
C35 K1 C31 K1 -171.1(4) 2_645 2_655
C33 K1 C31 K1 62.2(4) . 2_655
C29 K1 C31 K1 -5.7(3) . 2_655
C37 K1 C31 K1 146.5(4) 2_645 2_655
C29 K1 C31 K1 -121.3(4) 2_645 2_655
C31 K1 C31 K1 -83.8(5) 2_645 2_655
C30 K1 C31 K1 -33.8(3) . 2_655
C30 C31 C32 C33 -1.8(12) . .
K1 C31 C32 C33 -70.5(8) 2_655 .
K1 C31 C32 C33 63.0(7) . .
C30 C31 C32 K1 -64.8(6) . .
K1 C31 C32 K1 -133.5(2) 2_655 .
N2 K1 C32 C31 86.6(5) . .
N3 K1 C32 C31 149.6(5) . .
C30 K1 C32 C31 -25.6(6) 2_645 .
C36 K1 C32 C31 -94.9(5) 2_645 .
C34 K1 C32 C31 93.5(5) . .
C35 K1 C32 C31 -85.0(5) 2_645 .
C33 K1 C32 C31 124.4(7) . .
C29 K1 C32 C31 60.5(5) . .
C37 K1 C32 C31 -121.0(5) 2_645 .
C29 K1 C32 C31 -34.5(5) 2_645 .
C31 K1 C32 C31 4.0(6) 2_645 .
C30 K1 C32 C31 29.3(4) . .
N2 K1 C32 C33 -37.8(6) . .
N3 K1 C32 C33 25.2(6) . .
C30 K1 C32 C33 -150.0(5) 2_645 .
C36 K1 C32 C33 140.7(6) 2_645 .
C34 K1 C32 C33 -30.8(4) . .
C35 K1 C32 C33 150.6(5) 2_645 .
C29 K1 C32 C33 -63.9(5) . .
C37 K1 C32 C33 114.6(5) 2_645 .
C29 K1 C32 C33 -158.9(5) 2_645 .
C31 K1 C32 C33 -120.4(5) 2_645 .
C30 K1 C32 C33 -95.1(5) . .
C31 C32 C33 C34 1.9(13) . .
K1 C32 C33 C34 69.3(7) . .
C31 C32 C33 K1 -67.4(7) . .
N2 K1 C33 C32 145.1(5) . .
N3 K1 C33 C32 -163.3(5) . .
C30 K1 C33 C32 43.6(7) 2_645 .
C36 K1 C33 C32 -36.7(5) 2_645 .
C34 K1 C33 C32 124.5(8) . .
C35 K1 C33 C32 -32.4(5) 2_645 .
C29 K1 C33 C32 93.9(6) . .
C37 K1 C33 C32 -59.2(5) 2_645 .
C29 K1 C33 C32 24.9(6) 2_645 .
C31 K1 C33 C32 78.0(6) 2_645 .
C30 K1 C33 C32 61.2(5) . .
N2 K1 C33 C34 20.6(5) . .
N3 K1 C33 C34 72.2(6) . .
C30 K1 C33 C34 -81.0(7) 2_645 .
C36 K1 C33 C34 -161.2(5) 2_645 .
C35 K1 C33 C34 -157.0(5) 2_645 .
C29 K1 C33 C34 -30.6(4) . .
C37 K1 C33 C34 176.3(6) 2_645 .
C29 K1 C33 C34 -99.7(5) 2_645 .
C31 K1 C33 C34 -46.5(7) 2_645 .
C30 K1 C33 C34 -63.3(5) . .
C30 C29 C34 C33 -1.1(9) . .
Pt1 C29 C34 C33 -174.6(5) . .
K1 C29 C34 C33 -72.6(6) . .
K1 C29 C34 C33 67.6(7) 2_655 .
C30 C29 C34 K1 71.5(5) . .
Pt1 C29 C34 K1 -102.0(4) . .
K1 C29 C34 K1 140.17(17) 2_655 .
C32 C33 C34 C29 -0.4(12) . .
K1 C33 C34 C29 73.7(6) . .
C32 C33 C34 K1 -74.1(8) . .
N2 K1 C34 C29 79.1(4) . .
N3 K1 C34 C29 116.6(4) . .
C30 K1 C34 C29 2.3(5) 2_645 .
C36 K1 C34 C29 -102.6(4) 2_645 .
C35 K1 C34 C29 -91.8(4) 2_645 .
C33 K1 C34 C29 -123.1(7) . .
C37 K1 C34 C29 -126.8(4) 2_645 .
C29 K1 C34 C29 -26.1(5) 2_645 .
C31 K1 C34 C29 21.7(5) 2_645 .
C30 K1 C34 C29 -31.5(3) . .
N2 K1 C34 C33 -157.9(6) . .
N3 K1 C34 C33 -120.3(5) . .
C30 K1 C34 C33 125.3(5) 2_645 .
C36 K1 C34 C33 20.4(6) 2_645 .
C35 K1 C34 C33 31.2(6) 2_645 .
C29 K1 C34 C33 123.1(7) . .
C37 K1 C34 C33 -3.8(6) 2_645 .
C29 K1 C34 C33 97.0(5) 2_645 .
C31 K1 C34 C33 144.8(5) 2_645 .
C30 K1 C34 C33 91.6(6) . .
C29 Pt1 C35 C40 -94.4(5) . .
N1 Pt1 C35 C40 82.0(18) . .
N9 Pt1 C35 C40 82.6(5) . .
C29 Pt1 C35 C36 89.5(4) . .
N1 Pt1 C35 C36 -94.1(17) . .
N9 Pt1 C35 C36 -93.5(4) . .
C29 Pt1 C35 K1 7.0(2) . 2_655
N1 Pt1 C35 K1 -176.6(16) . 2_655
N9 Pt1 C35 K1 -176.04(19) . 2_655
C40 C35 C36 C37 -2.1(8) . .
Pt1 C35 C36 C37 174.4(5) . .
K1 C35 C36 C37 -80.3(6) 2_655 .
C40 C35 C36 K1 78.2(4) . 2_655
Pt1 C35 C36 K1 -105.4(3) . 2_655
C35 C36 C37 C38 1.3(10) . .
K1 C36 C37 C38 -76.7(6) 2_655 .
C35 C36 C37 K1 78.1(5) . 2_655
C36 C37 C38 C39 0.3(10) . .
K1 C37 C38 C39 -65.3(6) 2_655 .
C37 C38 C39 C40 -1.1(10) . .
C38 C39 C40 C35 0.2(10) . .
C38 C39 C40 K1 62.3(6) . 2_655
C36 C35 C40 C39 1.3(8) . .
Pt1 C35 C40 C39 -175.1(5) . .
K1 C35 C40 C39 70.5(6) 2_655 .
C36 C35 C40 K1 -69.2(4) . 2_655
Pt1 C35 C40 K1 114.4(4) . 2_655
